data_4126777
loop_
_publ_author_name
'Shi, Heyao'
'Michaelides, Iacovos N.'
'Darses, Benjamin'
'Jakubec, Pavol'
'Nguyen, Quynh Nhu N.'
'Paton, Robert S.'
'Dixon, Darren J.'

_publ_section_title
;
 Total Synthesis of (-)-Himalensine A.
;
_journal_name_full 'Journal of the American Chemical Society'
_journal_paper_doi 10.1021/jacs.7b10956
_journal_year 2017
_chemical_formula_moiety 'C16 H19 N O3'
_chemical_formula_sum 'C16 H19 N O3'
_chemical_formula_weight 273.33
_chemical_melting_point ?
_space_group_IT_number 15
_symmetry_cell_setting monoclinic
_symmetry_space_group_name_Hall '-C 2yc'
_symmetry_space_group_name_H-M 'C 1 2/c 1'
_atom_sites_solution_hydrogens difmap
_atom_sites_solution_primary other
_audit_creation_date 2017-07-18
_audit_creation_method CRYSTALS_ver_14.61_build_6236
_cell_angle_alpha 90
_cell_angle_beta 107.4753(5)
_cell_angle_gamma 90
_cell_formula_units_Z 16
_cell_length_a 31.6613(3)
_cell_length_b 8.17400(10)
_cell_length_c 22.2379(2)
_cell_measurement_reflns_used 6664
_cell_measurement_temperature 150
_cell_measurement_theta_max 27
_cell_measurement_theta_min 5
_cell_volume 5489.54(10)
_computing_cell_refinement 'DENZO/SCALEPACK (Otwinowski & Minor, 1997)'
_computing_data_collection 'COLLECT (Nonius, 2001).'
_computing_data_reduction 'DENZO/SCALEPACK (Otwinowski & Minor, 1997)'
_computing_molecular_graphics 'CAMERON (Watkin et al., 1996)'
_computing_publication_material 'CRYSTALS (Betteridge et al., 2003)'
_computing_structure_refinement 'CRYSTALS (Betteridge et al., 2003)'
_computing_structure_solution 'Superflip (Palatinus & Chapuis, 2007)'
_diffrn_ambient_temperature 150
_diffrn_measured_fraction_theta_full 0.993
_diffrn_measured_fraction_theta_max 0.991
_diffrn_measurement_device Area
_diffrn_measurement_device_type 'Nonius KappaCCD'
_diffrn_measurement_method \w
_diffrn_radiation_monochromator graphite
_diffrn_radiation_type 'Mo K\a'
_diffrn_radiation_wavelength 0.71073
_diffrn_reflns_av_R_equivalents 0.020
_diffrn_reflns_limit_h_max 40
_diffrn_reflns_limit_h_min -40
_diffrn_reflns_limit_k_max 10
_diffrn_reflns_limit_k_min -10
_diffrn_reflns_limit_l_max 28
_diffrn_reflns_limit_l_min -28
_diffrn_reflns_number 58584
_diffrn_reflns_theta_full 26.405
_diffrn_reflns_theta_max 27.506
_diffrn_reflns_theta_min 5.160
_diffrn_standards_number 0
_exptl_absorpt_coefficient_mu 0.091
_exptl_absorpt_correction_T_max 0.98
_exptl_absorpt_correction_T_min 0.77
_exptl_absorpt_correction_type multi-scan
_exptl_absorpt_process_details 'DENZO/SCALEPACK (Otwinowski & Minor, 1997)'
_exptl_crystal_colour clear_pale_colourless
_exptl_crystal_density_diffrn 1.323
_exptl_crystal_density_meas ?
_exptl_crystal_density_method 'not measured'
_exptl_crystal_description block
_exptl_crystal_F_000 2336
_exptl_crystal_size_max 0.300
_exptl_crystal_size_mid 0.200
_exptl_crystal_size_min 0.200
_refine_diff_density_max 0.33
_refine_diff_density_min -0.29
_refine_ls_extinction_coef 172.641
_refine_ls_extinction_method 'Larson (1970), Equation 22'
_refine_ls_goodness_of_fit_ref 1.0146
_refine_ls_hydrogen_treatment mixed
_refine_ls_matrix_type full
_refine_ls_number_parameters 369
_refine_ls_number_reflns 6259
_refine_ls_number_restraints 4
_refine_ls_R_factor_all 0.0543
_refine_ls_R_factor_gt 0.0391
_refine_ls_shift/su_max 0.0005443
_refine_ls_shift/su_mean 0.0000737
_refine_ls_structure_factor_coef Fsqd
_refine_ls_weighting_details
;
 Method= Modified Sheldrick 
 w=1/[\s^2^(F^2^) + ( 0.04P)^2^ + 3.54P] 
 ,where P=(max(Fo^2^,0) + 2Fc^2^)/3 
;
_refine_ls_weighting_scheme calc
_refine_ls_wR_factor_all 0.0997
_refine_ls_wR_factor_gt 0.0904
_refine_ls_wR_factor_ref 0.0996
_reflns_limit_h_max 39
_reflns_limit_h_min -40
_reflns_limit_k_max 10
_reflns_limit_k_min 0
_reflns_limit_l_max 28
_reflns_limit_l_min 0
_reflns_number_gt 4980
_reflns_number_total 6260
_reflns_threshold_expression I>2.0\s(I)
_oxford_diffrn_Wilson_B_factor 0.00
_oxford_diffrn_Wilson_scale 0.00
_oxford_refine_ls_r_factor_ref 0.0542
_oxford_refine_ls_scale 0.23203(14)
_oxford_reflns_number_all 6260
_oxford_reflns_threshold_expression_ref I>-3.0\s(I)
_oxford_structure_analysis_title 015djd16
_cod_data_source_file ja7b10956_si_002.cif
_cod_data_source_block 16
_cod_depositor_comments
;
The following automatic conversions were performed:

'_chemical_melting_point' value 'not measured' was changed to '?' -
the value is undefined or not given.

'_atom_sites_solution_primary' value 'Other' changed to 'other'
according to
/home/data/users/saulius/crontab/automatic-downloads/rss-feeds/ACS/lib/dictionaries/cif_core.dic
dictionary named 'cif_core.dic' version 2.4.2 from 2011-04-26.

'_exptl_crystal_density_meas' value 'not measured' was changed to '?'
- the value is perceived as not measured.

Automatic conversion script
Id: cif_fix_values 4973 2017-02-22 13:04:09Z antanas 

2020-10-16
Z value and formula fixed to values more according to usual
chemical conventions.                 miguel
;
_cod_original_formula_sum 'C18.29 H21.71 N1.14 O3.43'
_cod_original_formula_weight 312.38
_cod_original_formula_moiety 'C18.29 H21.71 N1.14 O3.43'
_cod_original_formula_units_Z 14
_cod_original_sg_symbol_H-M 'C 2/c '
_cod_database_code 4126777

loop_
_symmetry_equiv_pos_as_xyz
x,y,z
-x,-y,-z
x+1/2,y+1/2,z
-x+1/2,-y+1/2,-z
x,-y,z+1/2
-x,y,-z+1/2
x+1/2,-y+1/2,z+1/2
-x+1/2,y+1/2,-z+1/2

loop_
_atom_site_label
_atom_site_type_symbol
_atom_site_fract_x
_atom_site_fract_y
_atom_site_fract_z
_atom_site_U_iso_or_equiv
_atom_site_occupancy
_atom_site_adp_type
_atom_site_refinement_flags_posn
O1 O 0.48809(3) 0.69062(11) 0.64670(5) 0.0320 1.0000 Uani .
C2 C 0.45966(4) 0.60548(14) 0.65871(6) 0.0245 1.0000 Uani .
N3 N 0.44685(3) 0.45658(12) 0.63392(5) 0.0260 1.0000 Uani .
C4 C 0.46685(5) 0.37591(16) 0.59055(6) 0.0305 1.0000 Uani .
C5 C 0.47958(4) 0.20726(16) 0.61096(6) 0.0297 1.0000 Uani .
C6 C 0.48884(5) 0.07196(17) 0.62839(7) 0.0342 1.0000 Uani .
C7 C 0.41118(4) 0.38179(15) 0.65291(6) 0.0251 1.0000 Uani .
C8 C 0.36846(4) 0.36953(16) 0.59894(6) 0.0305 1.0000 Uani .
C9 C 0.33250(4) 0.30298(16) 0.62481(7) 0.0335 1.0000 Uani .
C10 C 0.32652(4) 0.41573(16) 0.67443(6) 0.0292 1.0000 Uani .
O11 O 0.28620(3) 0.42095(13) 0.67918(5) 0.0371 1.0000 Uani D
C12 C 0.36053(4) 0.51456(15) 0.70991(6) 0.0252 1.0000 Uani .
C13 C 0.40836(4) 0.48871(14) 0.70997(5) 0.0232 1.0000 Uani .
C14 C 0.43390(4) 0.64868(14) 0.70383(6) 0.0237 1.0000 Uani .
C15 C 0.40554(4) 0.80225(15) 0.68212(6) 0.0274 1.0000 Uani .
C16 C 0.39346(5) 0.88454(16) 0.73639(7) 0.0342 1.0000 Uani .
C17 C 0.38258(5) 0.76274(17) 0.78217(6) 0.0346 1.0000 Uani .
C18 C 0.34937(4) 0.63812(16) 0.74810(6) 0.0298 1.0000 Uani .
O19 O 0.31009(3) 0.65064(13) 0.75206(5) 0.0380 1.0000 Uani .
C20 C 0.43407(4) 0.39512(16) 0.77000(6) 0.0297 1.0000 Uani .
O21 O 0.20580(3) 0.67806(14) 0.38776(5) 0.0419 1.0000 Uani .
C22 C 0.24355(4) 0.66880(18) 0.37831(6) 0.0316 1.0000 Uani .
C23 C 0.25172(4) 0.52510(18) 0.34194(6) 0.0345 1.0000 Uani .
C24 C 0.28379(4) 0.40267(17) 0.38506(7) 0.0337 1.0000 Uani .
C25 C 0.32744(4) 0.47986(15) 0.42490(6) 0.0274 1.0000 Uani .
C26 C 0.34354(4) 0.61597(14) 0.38971(6) 0.0230 1.0000 Uani .
C27 C 0.32094(4) 0.78637(14) 0.38843(5) 0.0225 1.0000 Uani .
C28 C 0.27773(4) 0.78455(16) 0.40574(6) 0.0257 1.0000 Uani .
C29 C 0.26981(4) 0.89713(16) 0.44781(6) 0.0306 1.0000 Uani .
O30 O 0.23117(3) 0.91014(14) 0.45811(5) 0.0409 1.0000 Uani D
C31 C 0.30519(5) 1.00583(17) 0.48718(7) 0.0354 1.0000 Uani .
C32 C 0.34987(4) 0.92290(16) 0.49897(6) 0.0307 1.0000 Uani .
C33 C 0.35731(4) 0.89179(15) 0.43573(6) 0.0243 1.0000 Uani .
N34 N 0.39803(3) 0.80252(12) 0.44157(5) 0.0248 1.0000 Uani .
C35 C 0.39260(4) 0.64846(14) 0.41958(6) 0.0237 1.0000 Uani .
O36 O 0.42264(3) 0.55038(11) 0.42332(5) 0.0336 1.0000 Uani .
C37 C 0.44154(4) 0.87005(15) 0.47505(6) 0.0286 1.0000 Uani .
C38 C 0.44477(4) 1.04082(16) 0.45709(6) 0.0283 1.0000 Uani .
C39 C 0.44577(4) 1.17931(17) 0.44200(6) 0.0327 1.0000 Uani .
C40 C 0.31281(4) 0.86377(16) 0.32265(6) 0.0288 1.0000 Uani .
H41 H 0.4929 0.4417 0.5902 0.0368 1.0000 Uiso R
H42 H 0.4458 0.3767 0.5482 0.0365 1.0000 Uiso R
H61 H 0.4964 -0.0377 0.6413 0.0435 1.0000 Uiso R
H71 H 0.4205 0.2679 0.6679 0.0287 1.0000 Uiso R
H81 H 0.3604 0.4800 0.5816 0.0362 1.0000 Uiso R
H82 H 0.3729 0.2963 0.5655 0.0363 1.0000 Uiso R
H91 H 0.3403 0.1930 0.6431 0.0410 1.0000 Uiso R
H92 H 0.3036 0.2939 0.5911 0.0401 1.0000 Uiso R
H141 H 0.4557 0.6742 0.7442 0.0281 1.0000 Uiso R
H151 H 0.4224 0.8793 0.6652 0.0323 1.0000 Uiso R
H152 H 0.3780 0.7733 0.6480 0.0321 1.0000 Uiso R
H161 H 0.4181 0.9526 0.7601 0.0408 1.0000 Uiso R
H162 H 0.3677 0.9583 0.7192 0.0409 1.0000 Uiso R
H171 H 0.4099 0.7052 0.8058 0.0415 1.0000 Uiso R
H172 H 0.3704 0.8212 0.8121 0.0420 1.0000 Uiso R
H201 H 0.4357 0.4589 0.8085 0.0439 1.0000 Uiso R
H202 H 0.4650 0.3715 0.7693 0.0443 1.0000 Uiso R
H203 H 0.4196 0.2882 0.7722 0.0437 1.0000 Uiso R
H232 H 0.2234 0.4711 0.3218 0.0417 1.0000 Uiso R
H231 H 0.2646 0.5633 0.3093 0.0404 1.0000 Uiso R
H241 H 0.2906 0.3154 0.3585 0.0388 1.0000 Uiso R
H242 H 0.2690 0.3509 0.4134 0.0390 1.0000 Uiso R
H251 H 0.3503 0.3929 0.4366 0.0344 1.0000 Uiso R
H252 H 0.3246 0.5281 0.4644 0.0310 1.0000 Uiso R
H261 H 0.3396 0.5768 0.3465 0.0275 1.0000 Uiso R
H312 H 0.3053 1.1129 0.4651 0.0427 1.0000 Uiso R
H311 H 0.2982 1.0281 0.5266 0.0425 1.0000 Uiso R
H321 H 0.3499 0.8185 0.5206 0.0355 1.0000 Uiso R
H322 H 0.3742 0.9919 0.5262 0.0381 1.0000 Uiso R
H331 H 0.3593 0.9999 0.4155 0.0278 1.0000 Uiso R
H372 H 0.4638 0.8042 0.4640 0.0341 1.0000 Uiso R
H371 H 0.4465 0.8617 0.5201 0.0338 1.0000 Uiso R
H391 H 0.4470 1.2888 0.4306 0.0413 1.0000 Uiso R
H402 H 0.3017 0.9763 0.3218 0.0422 1.0000 Uiso R
H403 H 0.2909 0.7998 0.2896 0.0424 1.0000 Uiso R
H401 H 0.3410 0.8671 0.3111 0.0418 1.0000 Uiso R
H111 H 0.2894(6) 0.504(2) 0.7082(8) 0.0584(19) 1.0000 Uiso D
H301 H 0.2150(6) 0.834(2) 0.4327(9) 0.0628(19) 1.0000 Uiso D

loop_
_atom_site_aniso_label
_atom_site_aniso_U_11
_atom_site_aniso_U_22
_atom_site_aniso_U_33
_atom_site_aniso_U_23
_atom_site_aniso_U_13
_atom_site_aniso_U_12
O1 0.0317(5) 0.0236(4) 0.0443(5) 0.0024(4) 0.0171(4) -0.0021(4)
C2 0.0237(6) 0.0205(6) 0.0282(6) 0.0031(5) 0.0062(5) 0.0022(5)
N3 0.0280(5) 0.0222(5) 0.0311(5) -0.0023(4) 0.0137(4) -0.0015(4)
C4 0.0377(7) 0.0260(6) 0.0323(7) -0.0014(5) 0.0173(6) 0.0019(5)
C5 0.0320(7) 0.0283(7) 0.0319(7) -0.0062(5) 0.0142(5) -0.0014(5)
C6 0.0390(8) 0.0264(7) 0.0397(7) -0.0032(6) 0.0158(6) 0.0004(6)
C7 0.0261(6) 0.0206(6) 0.0294(6) -0.0002(5) 0.0096(5) -0.0014(5)
C8 0.0319(7) 0.0271(6) 0.0302(6) -0.0041(5) 0.0057(5) -0.0020(5)
C9 0.0282(7) 0.0260(7) 0.0430(8) -0.0018(6) 0.0056(6) -0.0043(5)
C10 0.0255(6) 0.0270(6) 0.0343(7) 0.0089(5) 0.0081(5) 0.0005(5)
O11 0.0251(5) 0.0395(6) 0.0482(6) 0.0066(5) 0.0133(4) -0.0017(4)
C12 0.0255(6) 0.0253(6) 0.0252(6) 0.0055(5) 0.0083(5) 0.0021(5)
C13 0.0230(6) 0.0222(6) 0.0240(6) 0.0009(5) 0.0065(5) 0.0007(5)
C14 0.0227(6) 0.0208(6) 0.0261(6) -0.0017(5) 0.0050(5) -0.0002(5)
C15 0.0261(6) 0.0207(6) 0.0351(7) 0.0020(5) 0.0088(5) 0.0017(5)
C16 0.0330(7) 0.0249(7) 0.0439(8) -0.0053(6) 0.0102(6) 0.0034(5)
C17 0.0389(7) 0.0352(7) 0.0298(7) -0.0059(6) 0.0104(6) 0.0082(6)
C18 0.0316(7) 0.0334(7) 0.0265(6) 0.0083(5) 0.0121(5) 0.0073(5)
O19 0.0346(5) 0.0465(6) 0.0391(5) 0.0067(5) 0.0203(4) 0.0096(4)
C20 0.0306(7) 0.0280(7) 0.0285(6) 0.0051(5) 0.0055(5) 0.0042(5)
O21 0.0199(4) 0.0654(7) 0.0410(6) 0.0139(5) 0.0099(4) 0.0005(4)
C22 0.0219(6) 0.0445(8) 0.0270(6) 0.0122(6) 0.0055(5) 0.0017(5)
C23 0.0263(6) 0.0432(8) 0.0310(7) 0.0002(6) 0.0038(5) -0.0116(6)
C24 0.0329(7) 0.0311(7) 0.0372(7) -0.0003(6) 0.0108(6) -0.0105(6)
C25 0.0291(6) 0.0228(6) 0.0303(6) 0.0027(5) 0.0089(5) -0.0023(5)
C26 0.0235(6) 0.0220(6) 0.0241(6) -0.0018(5) 0.0081(5) -0.0019(4)
C27 0.0210(5) 0.0236(6) 0.0237(6) 0.0008(5) 0.0079(4) 0.0007(4)
C28 0.0215(6) 0.0309(7) 0.0254(6) 0.0075(5) 0.0081(5) 0.0044(5)
C29 0.0302(6) 0.0332(7) 0.0327(7) 0.0120(5) 0.0160(5) 0.0122(5)
O30 0.0335(5) 0.0509(6) 0.0461(6) 0.0137(5) 0.0236(5) 0.0164(5)
C31 0.0444(8) 0.0295(7) 0.0395(7) -0.0002(6) 0.0235(6) 0.0072(6)
C32 0.0357(7) 0.0274(6) 0.0289(6) -0.0047(5) 0.0094(5) 0.0011(5)
C33 0.0231(6) 0.0206(6) 0.0294(6) -0.0003(5) 0.0080(5) 0.0022(4)
N34 0.0196(5) 0.0202(5) 0.0334(5) -0.0027(4) 0.0060(4) 0.0004(4)
C35 0.0240(6) 0.0213(6) 0.0272(6) 0.0013(5) 0.0097(5) 0.0006(5)
O36 0.0277(5) 0.0236(5) 0.0507(6) -0.0009(4) 0.0135(4) 0.0052(4)
C37 0.0219(6) 0.0252(6) 0.0350(7) 0.0003(5) 0.0030(5) -0.0031(5)
C38 0.0239(6) 0.0287(7) 0.0300(6) -0.0029(5) 0.0044(5) -0.0030(5)
C39 0.0361(7) 0.0267(7) 0.0322(7) -0.0008(5) 0.0057(6) -0.0042(5)
C40 0.0280(6) 0.0326(7) 0.0266(6) 0.0055(5) 0.0094(5) -0.0001(5)

loop_
_atom_type_symbol
_atom_type_scat_dispersion_real
_atom_type_scat_dispersion_imag
_atom_type_scat_Cromer_Mann_a1
_atom_type_scat_Cromer_Mann_b1
_atom_type_scat_Cromer_Mann_a2
_atom_type_scat_Cromer_Mann_b2
_atom_type_scat_Cromer_Mann_a3
_atom_type_scat_Cromer_Mann_b3
_atom_type_scat_Cromer_Mann_a4
_atom_type_scat_Cromer_Mann_b4
_atom_type_scat_Cromer_Mann_c
_atom_type_scat_source
C 0.0033 0.0016 2.3100 20.8439 1.0200 10.2075 1.5886 0.5687 0.8650 51.6512 0.2156 'International Tables Vol C 4.2.6.8 and 6.1.1.4'
H 0.0000 0.0000 0.4930 10.5109 0.3229 26.1257 0.1402 3.1424 0.0408 57.7998 0.0030 'International Tables Vol C 4.2.6.8 and 6.1.1.4'
N 0.0061 0.0033 12.2126 0.0057 3.1322 9.8933 2.0125 28.9975 1.1663 0.5826 -11.5290 'International Tables Vol C 4.2.6.8 and 6.1.1.4'
O 0.0106 0.0060 3.0485 13.2771 2.2868 5.7011 1.5463 0.3239 0.8670 32.9089 0.2508 'International Tables Vol C 4.2.6.8 and 6.1.1.4'

loop_
_geom_angle_atom_site_label_1
_geom_angle_atom_site_label_2
_geom_angle_atom_site_label_3
_geom_angle
_geom_angle_publ_flag
O1 C2 N3 124.95(11) yes
O1 C2 C14 126.01(11) yes
N3 C2 C14 109.04(10) yes
C2 N3 C4 122.75(10) yes
C2 N3 C7 115.19(10) yes
C4 N3 C7 122.05(10) yes
N3 C4 C5 110.65(11) yes
N3 C4 H41 106.7 no
C5 C4 H41 111.2 no
N3 C4 H42 109.2 no
C5 C4 H42 110.4 no
H41 C4 H42 108.7 no
C4 C5 C6 177.90(14) yes
C5 C6 H61 178.3 no
N3 C7 C8 112.55(10) yes
N3 C7 C13 103.83(9) yes
C8 C7 C13 115.05(10) yes
N3 C7 H71 108.1 no
C8 C7 H71 107.8 no
C13 C7 H71 109.3 no
C7 C8 C9 108.35(11) yes
C7 C8 H81 108.3 no
C9 C8 H81 109.9 no
C7 C8 H82 109.7 no
C9 C8 H82 110.9 no
H81 C8 H82 109.6 no
C8 C9 C10 109.52(11) yes
C8 C9 H91 111.0 no
C10 C9 H91 109.3 no
C8 C9 H92 111.4 no
C10 C9 H92 108.1 no
H91 C9 H92 107.6 no
C9 C10 O11 114.95(11) yes
C9 C10 C12 122.07(11) yes
O11 C10 C12 122.87(12) yes
C10 O11 H111 100.2(12) no
C10 C12 C13 121.31(11) yes
C10 C12 C18 117.45(11) yes
C13 C12 C18 121.21(11) yes
C12 C13 C7 111.97(10) yes
C12 C13 C14 114.97(10) yes
C7 C13 C14 103.83(9) yes
C12 C13 C20 109.56(10) yes
C7 C13 C20 106.32(10) yes
C14 C13 C20 109.75(10) yes
C13 C14 C2 104.98(9) yes
C13 C14 C15 116.25(10) yes
C2 C14 C15 111.31(10) yes
C13 C14 H141 109.8 no
C2 C14 H141 106.7 no
C15 C14 H141 107.4 no
C14 C15 C16 111.92(11) yes
C14 C15 H151 108.3 no
C16 C15 H151 108.5 no
C14 C15 H152 109.9 no
C16 C15 H152 109.7 no
H151 C15 H152 108.4 no
C15 C16 C17 113.44(11) yes
C15 C16 H161 109.2 no
C17 C16 H161 108.3 no
C15 C16 H162 109.5 no
C17 C16 H162 109.1 no
H161 C16 H162 107.0 no
C16 C17 C18 111.66(11) yes
C16 C17 H171 109.1 no
C18 C17 H171 108.4 no
C16 C17 H172 110.1 no
C18 C17 H172 108.4 no
H171 C17 H172 109.2 no
C17 C18 C12 121.35(11) yes
C17 C18 O19 117.47(12) yes
C12 C18 O19 121.11(12) yes
C13 C20 H201 111.3 no
C13 C20 H202 110.2 no
H201 C20 H202 108.5 no
C13 C20 H203 110.4 no
H201 C20 H203 109.0 no
H202 C20 H203 107.3 no
O21 C22 C23 117.34(12) yes
O21 C22 C28 121.13(13) yes
C23 C22 C28 121.34(11) yes
C22 C23 C24 111.33(11) yes
C22 C23 H232 108.6 no
C24 C23 H232 109.5 no
C22 C23 H231 109.1 no
C24 C23 H231 108.9 no
H232 C23 H231 109.3 no
C23 C24 C25 113.79(11) yes
C23 C24 H241 108.6 no
C25 C24 H241 108.7 no
C23 C24 H242 109.1 no
C25 C24 H242 108.9 no
H241 C24 H242 107.6 no
C24 C25 C26 112.54(10) yes
C24 C25 H251 108.4 no
C26 C25 H251 109.0 no
C24 C25 H252 111.7 no
C26 C25 H252 107.2 no
H251 C25 H252 107.8 no
C25 C26 C27 115.84(10) yes
C25 C26 C35 110.91(10) yes
C27 C26 C35 104.76(9) yes
C25 C26 H261 107.4 no
C27 C26 H261 110.4 no
C35 C26 H261 107.2 no
C26 C27 C28 115.24(10) yes
C26 C27 C33 103.78(9) yes
C28 C27 C33 111.70(10) yes
C26 C27 C40 109.15(10) yes
C28 C27 C40 109.62(9) yes
C33 C27 C40 106.92(10) yes
C27 C28 C22 121.29(11) yes
C27 C28 C29 121.33(11) yes
C22 C28 C29 117.37(11) yes
C28 C29 O30 122.48(13) yes
C28 C29 C31 122.35(11) yes
O30 C29 C31 115.09(12) yes
C29 O30 H301 102.7(13) no
C29 C31 C32 109.40(11) yes
C29 C31 H312 110.2 no
C32 C31 H312 109.4 no
C29 C31 H311 107.6 no
C32 C31 H311 112.2 no
H312 C31 H311 108.1 no
C31 C32 C33 108.11(11) yes
C31 C32 H321 109.7 no
C33 C32 H321 109.4 no
C31 C32 H322 111.2 no
C33 C32 H322 110.4 no
H321 C32 H322 108.0 no
C32 C33 C27 115.35(10) yes
C32 C33 N34 112.47(10) yes
C27 C33 N34 103.75(9) yes
C32 C33 H331 108.4 no
C27 C33 H331 108.5 no
N34 C33 H331 108.0 no
C33 N34 C35 115.16(10) yes
C33 N34 C37 122.05(10) yes
C35 N34 C37 122.48(10) yes
C26 C35 N34 109.01(10) yes
C26 C35 O36 125.84(11) yes
N34 C35 O36 125.15(11) yes
N34 C37 C38 110.68(10) yes
N34 C37 H372 107.7 no
C38 C37 H372 110.1 no
N34 C37 H371 109.6 no
C38 C37 H371 110.3 no
H372 C37 H371 108.5 no
C37 C38 C39 177.64(14) yes
C38 C39 H391 179.1 no
C27 C40 H402 111.0 no
C27 C40 H403 111.5 no
H402 C40 H403 108.2 no
C27 C40 H401 110.3 no
H402 C40 H401 108.1 no
H403 C40 H401 107.6 no

loop_
_geom_bond_atom_site_label_1
_geom_bond_atom_site_label_2
_geom_bond_distance
_geom_bond_publ_flag
O1 C2 1.2289(15) yes
C2 N3 1.3474(16) yes
C2 C14 1.5128(17) yes
N3 C4 1.4604(16) yes
N3 C7 1.4537(15) yes
C4 C5 1.4695(18) yes
C4 H41 0.985 no
C4 H42 0.978 no
C5 C6 1.1794(19) yes
C6 H61 0.949 no
C7 C8 1.5183(17) yes
C7 C13 1.5653(17) yes
C7 H71 1.003 no
C8 C9 1.5220(19) yes
C8 H81 0.985 no
C8 H82 0.997 no
C9 C10 1.4927(19) yes
C9 H91 0.987 no
C9 H92 0.998 no
C10 O11 1.3129(15) yes
C10 C12 1.3871(18) yes
O11 H111 0.918(14) no
C12 C13 1.5288(16) yes
C12 C18 1.4304(18) yes
C13 C14 1.5647(16) yes
C13 C20 1.5418(16) yes
C14 C15 1.5344(16) yes
C14 H141 0.976 no
C15 C16 1.5272(18) yes
C15 H151 0.973 no
C15 H152 0.996 no
C16 C17 1.535(2) yes
C16 H161 0.974 no
C16 H162 0.993 no
C17 C18 1.496(2) yes
C17 H171 0.986 no
C17 H172 0.986 no
C18 O19 1.2772(15) yes
C20 H201 0.990 no
C20 H202 1.001 no
C20 H203 0.994 no
O21 C22 1.2765(15) yes
C22 C23 1.492(2) yes
C22 C28 1.4291(18) yes
C23 C24 1.538(2) yes
C23 H232 0.979 no
C23 H231 0.985 no
C24 C25 1.5355(18) yes
C24 H241 0.991 no
C24 H242 0.985 no
C25 C26 1.5328(16) yes
C25 H251 0.992 no
C25 H252 0.990 no
C26 C27 1.5622(16) yes
C26 C35 1.5182(16) yes
C26 H261 0.985 no
C27 C28 1.5284(16) yes
C27 C33 1.5646(16) yes
C27 C40 1.5427(16) yes
C28 C29 1.3879(18) yes
C29 O30 1.3150(15) yes
C29 C31 1.490(2) yes
O30 H301 0.890(15) no
C31 C32 1.5189(19) yes
C31 H312 1.004 no
C31 H311 0.983 no
C32 C33 1.5156(17) yes
C32 H321 0.979 no
C32 H322 1.000 no
C33 N34 1.4528(15) yes
C33 H331 1.002 no
N34 C35 1.3431(15) yes
N34 C37 1.4632(15) yes
C35 O36 1.2276(14) yes
C37 C38 1.4640(18) yes
C37 H372 0.975 no
C37 H371 0.970 no
C38 C39 1.1838(19) yes
C39 H391 0.934 no
C40 H402 0.983 no
C40 H403 0.994 no
C40 H401 1.000 no

loop_
_geom_hbond_atom_site_label_D
_geom_hbond_atom_site_label_H
_geom_hbond_atom_site_label_A
_geom_hbond_site_symmetry_A
_geom_hbond_angle_DHA
_geom_hbond_distance_DH
_geom_hbond_distance_HA
_geom_hbond_distance_DA
_geom_hbond_publ_flag
C6 H61 O1 1_545 158 0.95 2.24 3.1445(19) yes
C14 H141 O1 6_656 171 0.98 2.55 3.5124(19) yes
C15 H152 O21 4_566 142 1.00 2.56 3.4026(19) yes
C31 H311 O21 4_566 128 0.98 2.57 3.2705(19) yes
C39 H391 O36 1_565 152 0.93 2.26 3.1187(19) yes
O11 H111 C18 . 124.4(15) 0.918 2.143 2.7676(19) yes
O11 H111 O19 . 160.2(18) 0.918 1.563 2.4469(19) yes
O30 H301 O21 . 156.8(20) 0.890 1.593 2.4365(19) yes
O30 H301 C22 . 122.0(16) 0.890 2.182 2.7591(19) yes
